data_4073864
loop_
_publ_author_name
'Han, Ying-Feng'
'Lin, Yue-Jian'
'Jia, Wei-Guo'
'Weng, Lin-Hong'
'Jin, Guo-Xin'

_publ_section_title
;
 Stepwise Formation of Tetra- and Hexanuclear Iridium and Rhodium
 Complexes Containing Oxalato Ligands
;
_journal_issue 24
_journal_name_full Organometallics
_journal_page_first 5848
_journal_paper_doi 10.1021/om700691u
_journal_volume 26
_journal_year 2007
_chemical_formula_sum 'C70 H84 Cl4 F12 Ir4 N4 O22 S4'
_chemical_formula_weight 2600.25
_chemical_name_systematic
; 
 ? 
;
_space_group_IT_number 2
_symmetry_cell_setting triclinic
_symmetry_space_group_name_Hall '-P 1'
_symmetry_space_group_name_H-M 'P -1'
_atom_sites_solution_hydrogens geom
_atom_sites_solution_primary direct
_atom_sites_solution_secondary difmap
_audit_creation_method SHELXL-97
_cell_angle_alpha 95.394(12)
_cell_angle_beta 111.274(10)
_cell_angle_gamma 116.316(9)
_cell_formula_units_Z 1
_cell_length_a 12.685(10)
_cell_length_b 14.250(11)
_cell_length_c 15.672(12)
_cell_measurement_reflns_used 840
_cell_measurement_temperature 293(2)
_cell_measurement_theta_max 23.360
_cell_measurement_theta_min 2.897
_cell_volume 2253(3)
_computing_cell_refinement 'Bruker SMART'
_computing_data_collection 'Bruker SMART'
_computing_data_reduction 'Bruker SHELXTL'
_computing_molecular_graphics 'Bruker SHELXTL'
_computing_publication_material 'Bruker SHELXTL'
_computing_structure_refinement 'SHELXL-97 (Sheldrick, 1997)'
_computing_structure_solution 'SHELXS-97 (Sheldrick, 1990)'
_diffrn_ambient_temperature 293(2)
_diffrn_measured_fraction_theta_full 0.899
_diffrn_measured_fraction_theta_max 0.899
_diffrn_measurement_device_type 'CCD area detector'
_diffrn_measurement_method 'phi and omega scans'
_diffrn_radiation_monochromator graphite
_diffrn_radiation_source 'fine-focus sealed tube'
_diffrn_radiation_type MoK\a
_diffrn_radiation_wavelength 0.71073
_diffrn_reflns_av_R_equivalents 0.0374
_diffrn_reflns_av_sigmaI/netI 0.0920
_diffrn_reflns_limit_h_max 15
_diffrn_reflns_limit_h_min -16
_diffrn_reflns_limit_k_max 18
_diffrn_reflns_limit_k_min -15
_diffrn_reflns_limit_l_max 20
_diffrn_reflns_limit_l_min -13
_diffrn_reflns_number 9948
_diffrn_reflns_theta_full 27.24
_diffrn_reflns_theta_max 27.24
_diffrn_reflns_theta_min 1.46
_diffrn_standards_decay_% 5.85
_exptl_absorpt_coefficient_mu 6.191
_exptl_absorpt_correction_T_max 0.5764
_exptl_absorpt_correction_T_min 0.3707
_exptl_absorpt_correction_type multi-scan
_exptl_absorpt_process_details sadabs
_exptl_crystal_density_diffrn 1.916
_exptl_crystal_density_method 'not measured'
_exptl_crystal_F_000 1256
_exptl_crystal_size_max 0.20
_exptl_crystal_size_mid 0.15
_exptl_crystal_size_min 0.10
_refine_diff_density_max 1.579
_refine_diff_density_min -0.901
_refine_diff_density_rms 0.166
_refine_ls_extinction_method none
_refine_ls_goodness_of_fit_ref 0.826
_refine_ls_hydrogen_treatment constr
_refine_ls_matrix_type full
_refine_ls_number_parameters 479
_refine_ls_number_reflns 9069
_refine_ls_number_restraints 0
_refine_ls_restrained_S_all 0.826
_refine_ls_R_factor_all 0.0794
_refine_ls_R_factor_gt 0.0452
_refine_ls_shift/su_max 0.001
_refine_ls_shift/su_mean 0.000
_refine_ls_structure_factor_coef Fsqd
_refine_ls_weighting_details 'calc w=1/[\s^2^(Fo^2^)+(0.0579P)^2^+0.0000P] where P=(Fo^2^+2Fc^2^)/3'
_refine_ls_weighting_scheme calc
_refine_ls_wR_factor_gt 0.1042
_refine_ls_wR_factor_ref 0.1100
_reflns_number_gt 5088
_reflns_number_total 9069
_reflns_threshold_expression >2sigma(I)
_cod_data_source_file om700691u-file002.cif
_cod_data_source_block f70327c
_cod_depositor_comments
;
The following automatic conversions were performed:

'_symmetry_cell_setting' value 'Triclinic' changed to 'triclinic'
according to /home/saulius/struct/CIF-dictionaries/cif_core.dic
dictionary named 'cif_core.dic' version 2.4.1 from 2010-06-29.

Automatic conversion script
Id: cif_fix_values 1715 2011-07-08 13:25:40Z adriana 
;
_cod_original_sg_symbol_H-M P-1
_cod_database_code 4073864

loop_
_symmetry_equiv_pos_as_xyz
'x, y, z'
'-x, -y, -z'

loop_
_atom_site_label
_atom_site_type_symbol
_atom_site_fract_x
_atom_site_fract_y
_atom_site_fract_z
_atom_site_U_iso_or_equiv
_atom_site_adp_type
_atom_site_occupancy
_atom_site_symmetry_multiplicity
_atom_site_calc_flag
_atom_site_refinement_flags
Ir1 Ir 0.53571(3) 0.74586(3) 0.09218(2) 0.05002(12) Uani 1 1 d .
Ir2 Ir 1.02166(3) 0.81631(3) 0.34815(2) 0.04973(12) Uani 1 1 d .
N1 N 0.6678(7) 0.8314(6) 0.0364(5) 0.0501(18) Uani 1 1 d .
N2 N 0.9449(7) 1.1075(6) -0.2435(5) 0.0517(18) Uani 1 1 d .
O1 O 0.6432(6) 0.6621(5) 0.1237(4) 0.0512(15) Uani 1 1 d .
O2 O 0.7020(6) 0.8550(5) 0.2292(4) 0.0549(16) Uani 1 1 d .
O3 O 0.8393(6) 0.6920(5) 0.2263(4) 0.0506(15) Uani 1 1 d .
O4 O 0.8923(6) 0.8793(5) 0.3338(4) 0.0580(17) Uani 1 1 d .
O5 O 0.1312(15) 0.3006(12) 0.1492(11) 0.207(7) Uani 1 1 d .
O6 O 0.0988(15) 0.4538(9) 0.1641(9) 0.193(6) Uani 1 1 d .
O7 O -0.0813(13) 0.2754(11) 0.0703(9) 0.172(5) Uani 1 1 d .
O8 O 0.0481(12) 0.6159(10) 0.0880(7) 0.160(4) Uani 1 1 d .
S1 S 0.0504(5) 0.3424(3) 0.1524(3) 0.1097(12) Uani 1 1 d .
F1 F -0.0490(12) 0.3430(10) 0.2663(9) 0.201(5) Uani 1 1 d .
F2 F 0.152(2) 0.380(2) 0.3271(10) 0.381(16) Uani 1 1 d .
F3 F -0.020(2) 0.2172(14) 0.2410(10) 0.281(9) Uani 1 1 d .
Cl1 Cl 0.4057(11) 0.4363(13) 0.6946(10) 0.484(11) Uani 1 1 d .
Cl2 Cl 0.398(2) 0.3505(15) 0.5424(10) 0.517(12) Uani 1 1 d .
C1 C 0.7570(10) 0.7213(8) 0.1988(6) 0.055(2) Uani 1 1 d .
C2 C 0.7831(9) 0.8249(8) 0.2575(6) 0.047(2) Uani 1 1 d .
C3 C 0.7358(9) 0.9390(8) 0.0601(6) 0.059(2) Uani 1 1 d .
H3 H 0.7378 0.9790 0.1117 0.071 Uiso 1 1 calc R
C4 C 0.8033(10) 0.9959(8) 0.0144(6) 0.064(3) Uani 1 1 d .
H4 H 0.8507 1.0724 0.0353 0.077 Uiso 1 1 calc R
C5 C 0.8010(8) 0.9408(7) -0.0614(6) 0.047(2) Uani 1 1 d .
C6 C 0.7322(10) 0.8274(8) -0.0851(7) 0.064(3) Uani 1 1 d .
H6 H 0.7270 0.7855 -0.1374 0.076 Uiso 1 1 calc R
C7 C 0.6730(10) 0.7773(8) -0.0337(7) 0.064(3) Uani 1 1 d .
H7 H 0.6340 0.7014 -0.0479 0.077 Uiso 1 1 calc R
C8 C 0.8994(10) 0.9983(8) -0.2576(7) 0.067(3) Uani 1 1 d .
H8 H 0.8953 0.9585 -0.3105 0.080 Uiso 1 1 calc R
C9 C 0.8605(9) 0.9458(8) -0.1990(7) 0.061(3) Uani 1 1 d .
H9 H 0.8320 0.8713 -0.2114 0.073 Uiso 1 1 calc R
C10 C 0.8615(9) 0.9988(8) -0.1211(6) 0.058(2) Uani 1 1 d .
C11 C 0.9125(10) 1.1112(8) -0.1056(6) 0.066(3) Uani 1 1 d .
H11 H 0.9173 1.1533 -0.0536 0.079 Uiso 1 1 calc R
C12 C 0.9550(9) 1.1590(8) -0.1666(7) 0.061(3) Uani 1 1 d .
H12 H 0.9945 1.2350 -0.1515 0.074 Uiso 1 1 calc R
C13 C 0.3461(9) 0.6459(9) -0.0288(7) 0.063(3) Uani 1 1 d .
C14 C 0.3482(9) 0.6040(8) 0.0529(8) 0.065(3) Uani 1 1 d .
C15 C 0.3709(10) 0.6901(10) 0.1293(9) 0.076(3) Uani 1 1 d .
C16 C 0.3920(9) 0.7866(9) 0.1009(8) 0.074(3) Uani 1 1 d .
C17 C 0.3738(10) 0.7585(10) -0.0010(9) 0.087(4) Uani 1 1 d .
C18 C 0.3051(12) 0.5842(10) -0.1281(8) 0.104(4) Uani 1 1 d .
H18A H 0.3707 0.5676 -0.1279 0.156 Uiso 1 1 calc R
H18B H 0.2960 0.6282 -0.1699 0.156 Uiso 1 1 calc R
H18C H 0.2222 0.5171 -0.1506 0.156 Uiso 1 1 calc R
C19 C 0.3169(10) 0.4929(9) 0.0483(8) 0.084(3) Uani 1 1 d .
H19A H 0.2229 0.4444 0.0159 0.126 Uiso 1 1 calc R
H19B H 0.3511 0.4881 0.1123 0.126 Uiso 1 1 calc R
H19C H 0.3559 0.4721 0.0138 0.126 Uiso 1 1 calc R
C20 C 0.3797(11) 0.6819(11) 0.2255(9) 0.105(4) Uani 1 1 d .
H20A H 0.4141 0.7532 0.2669 0.157 Uiso 1 1 calc R
H20B H 0.4372 0.6547 0.2530 0.157 Uiso 1 1 calc R
H20C H 0.2934 0.6324 0.2186 0.157 Uiso 1 1 calc R
C21 C 0.4301(11) 0.8953(10) 0.1534(9) 0.107(5) Uani 1 1 d .
H21A H 0.3534 0.8950 0.1512 0.160 Uiso 1 1 calc R
H21B H 0.4703 0.9481 0.1246 0.160 Uiso 1 1 calc R
H21C H 0.4920 0.9144 0.2191 0.160 Uiso 1 1 calc R
C22 C 0.3861(13) 0.8356(11) -0.0612(9) 0.123(5) Uani 1 1 d .
H22A H 0.3755 0.8006 -0.1215 0.184 Uiso 1 1 calc R
H22B H 0.4715 0.9014 -0.0278 0.184 Uiso 1 1 calc R
H22C H 0.3190 0.8541 -0.0726 0.184 Uiso 1 1 calc R
C23 C 1.1151(12) 0.7271(9) 0.3959(7) 0.071(3) Uani 1 1 d .
C24 C 1.2142(11) 0.8401(11) 0.4183(7) 0.080(3) Uani 1 1 d .
C25 C 1.2005(10) 0.9069(9) 0.4817(6) 0.066(3) Uani 1 1 d .
C26 C 1.0944(11) 0.8324(9) 0.5001(6) 0.072(3) Uani 1 1 d .
C27 C 1.0461(11) 0.7229(9) 0.4476(7) 0.071(3) Uani 1 1 d .
C28 C 1.0996(14) 0.6275(12) 0.3335(8) 0.128(6) Uani 1 1 d .
H28A H 1.1531 0.6026 0.3732 0.192 Uiso 1 1 calc R
H28B H 1.1272 0.6482 0.2853 0.192 Uiso 1 1 calc R
H28C H 1.0088 0.5693 0.3029 0.192 Uiso 1 1 calc R
C29 C 1.3164(11) 0.8766(12) 0.3821(9) 0.114(5) Uani 1 1 d .
H29A H 1.3486 0.9522 0.3842 0.171 Uiso 1 1 calc R
H29B H 1.2776 0.8320 0.3171 0.171 Uiso 1 1 calc R
H29C H 1.3883 0.8689 0.4219 0.171 Uiso 1 1 calc R
C30 C 1.2875(12) 1.0282(10) 0.5247(8) 0.107(4) Uani 1 1 d .
H30A H 1.3617 1.0453 0.5836 0.160 Uiso 1 1 calc R
H30B H 1.2389 1.0587 0.5375 0.160 Uiso 1 1 calc R
H30C H 1.3182 1.0590 0.4806 0.160 Uiso 1 1 calc R
C31 C 1.0470(14) 0.8685(11) 0.5637(8) 0.110(5) Uani 1 1 d .
H31A H 0.9803 0.8051 0.5686 0.165 Uiso 1 1 calc R
H31B H 1.0107 0.9115 0.5368 0.165 Uiso 1 1 calc R
H31C H 1.1196 0.9122 0.6264 0.165 Uiso 1 1 calc R
C32 C 0.9357(14) 0.6178(12) 0.4489(10) 0.140(6) Uani 1 1 d .
H32A H 0.8544 0.5926 0.3927 0.210 Uiso 1 1 calc R
H32B H 0.9254 0.6335 0.5054 0.210 Uiso 1 1 calc R
H32C H 0.9584 0.5619 0.4495 0.210 Uiso 1 1 calc R
C33 C 0.040(3) 0.3280(17) 0.254(3) 0.254(19) Uani 1 1 d .
C34 C 0.475(4) 0.479(3) 0.618(3) 0.43(4) Uani 1 1 d .
H34A H 0.4485 0.5264 0.5872 0.519 Uiso 1 1 calc R
H34B H 0.5699 0.5144 0.6497 0.519 Uiso 1 1 calc R

loop_
_atom_site_aniso_label
_atom_site_aniso_U_11
_atom_site_aniso_U_22
_atom_site_aniso_U_33
_atom_site_aniso_U_23
_atom_site_aniso_U_13
_atom_site_aniso_U_12
Ir1 0.0448(2) 0.0409(2) 0.0650(2) 0.01219(18) 0.02649(19) 0.0221(2)
Ir2 0.0515(3) 0.0485(3) 0.0496(2) 0.01201(17) 0.02348(18) 0.0261(2)
N1 0.048(5) 0.042(5) 0.066(5) 0.019(4) 0.036(4) 0.020(4)
N2 0.052(5) 0.055(5) 0.062(5) 0.020(4) 0.033(4) 0.033(4)
O1 0.048(4) 0.042(4) 0.057(4) 0.006(3) 0.016(3) 0.026(3)
O2 0.059(4) 0.050(4) 0.052(3) 0.005(3) 0.025(3) 0.027(4)
O3 0.049(4) 0.040(4) 0.055(3) 0.004(3) 0.015(3) 0.025(3)
O4 0.060(4) 0.066(4) 0.049(4) 0.004(3) 0.023(3) 0.037(4)
O5 0.301(17) 0.251(15) 0.317(17) 0.161(14) 0.247(15) 0.234(15)
O6 0.311(18) 0.076(8) 0.240(13) 0.048(8) 0.188(14) 0.087(10)
O7 0.185(12) 0.158(11) 0.152(10) 0.003(9) 0.079(9) 0.077(10)
O8 0.211(12) 0.169(11) 0.128(8) 0.037(7) 0.063(8) 0.131(10)
S1 0.137(4) 0.067(2) 0.120(3) 0.024(2) 0.077(3) 0.034(3)
F1 0.224(12) 0.215(13) 0.234(12) 0.052(9) 0.166(11) 0.120(11)
F2 0.32(2) 0.55(4) 0.119(9) 0.026(15) -0.017(12) 0.22(3)
F3 0.52(3) 0.260(17) 0.230(14) 0.152(14) 0.269(18) 0.24(2)
Cl1 0.373(13) 0.85(3) 0.63(2) 0.61(2) 0.386(15) 0.422(18)
Cl2 0.84(4) 0.54(3) 0.378(16) 0.211(18) 0.26(2) 0.51(3)
C1 0.051(6) 0.063(7) 0.053(5) 0.018(5) 0.033(5) 0.025(6)
C2 0.056(6) 0.053(6) 0.056(5) 0.023(5) 0.033(5) 0.038(5)
C3 0.067(7) 0.047(6) 0.062(6) 0.017(5) 0.035(5) 0.024(5)
C4 0.073(7) 0.046(6) 0.067(6) 0.012(5) 0.038(6) 0.022(6)
C5 0.043(5) 0.049(6) 0.058(5) 0.022(4) 0.022(4) 0.030(5)
C6 0.082(8) 0.055(7) 0.072(6) 0.020(5) 0.044(6) 0.042(6)
C7 0.087(8) 0.047(6) 0.076(7) 0.019(5) 0.049(6) 0.039(6)
C8 0.078(7) 0.049(7) 0.064(6) 0.004(5) 0.036(6) 0.025(6)
C9 0.068(7) 0.062(7) 0.075(7) 0.024(5) 0.046(6) 0.040(6)
C10 0.061(6) 0.056(6) 0.045(5) 0.018(4) 0.012(4) 0.031(6)
C11 0.097(8) 0.043(6) 0.055(6) 0.015(5) 0.042(6) 0.029(6)
C12 0.068(7) 0.038(6) 0.069(6) 0.003(5) 0.032(5) 0.023(5)
C13 0.038(6) 0.073(8) 0.081(7) 0.017(6) 0.026(5) 0.033(6)
C14 0.043(6) 0.040(6) 0.102(8) 0.008(6) 0.037(6) 0.014(5)
C15 0.056(7) 0.060(8) 0.110(9) 0.027(7) 0.044(6) 0.023(6)
C16 0.040(6) 0.063(8) 0.104(8) -0.007(6) 0.026(6) 0.026(6)
C17 0.047(7) 0.064(8) 0.105(9) 0.017(7) -0.004(6) 0.027(6)
C18 0.094(9) 0.083(9) 0.089(8) -0.009(7) 0.009(7) 0.043(8)
C19 0.055(7) 0.065(8) 0.132(10) 0.016(7) 0.056(7) 0.022(6)
C20 0.077(9) 0.121(12) 0.137(11) 0.025(9) 0.076(8) 0.048(8)
C21 0.071(8) 0.089(10) 0.154(11) -0.010(8) 0.044(8) 0.050(8)
C22 0.105(11) 0.088(10) 0.129(11) 0.047(9) 0.010(9) 0.044(9)
C23 0.092(9) 0.069(8) 0.054(6) 0.010(5) 0.020(6) 0.056(7)
C24 0.057(7) 0.089(10) 0.068(7) 0.029(7) 0.008(6) 0.034(7)
C25 0.067(7) 0.061(7) 0.043(5) 0.002(5) 0.009(5) 0.027(6)
C26 0.099(9) 0.078(8) 0.032(5) 0.017(5) 0.023(5) 0.045(7)
C27 0.089(8) 0.064(8) 0.057(6) 0.025(5) 0.026(6) 0.042(7)
C28 0.161(14) 0.148(14) 0.077(8) -0.004(8) 0.006(8) 0.125(12)
C29 0.058(8) 0.173(15) 0.118(10) 0.046(10) 0.046(8) 0.060(9)
C30 0.087(9) 0.082(10) 0.097(9) 0.000(7) 0.013(7) 0.031(8)
C31 0.171(13) 0.120(11) 0.076(8) 0.034(7) 0.082(9) 0.083(11)
C32 0.128(13) 0.107(12) 0.124(12) 0.058(10) 0.038(10) 0.024(11)
C33 0.29(3) 0.070(13) 0.50(5) 0.07(2) 0.34(4) 0.051(18)
C34 0.65(7) 0.53(6) 0.87(9) 0.62(7) 0.69(8) 0.53(6)

loop_
_atom_type_symbol
_atom_type_description
_atom_type_scat_dispersion_real
_atom_type_scat_dispersion_imag
_atom_type_scat_source
C C 0.0033 0.0016 'International Tables Vol C Tables 4.2.6.8 and 6.1.1.4'
H H 0.0000 0.0000 'International Tables Vol C Tables 4.2.6.8 and 6.1.1.4'
N N 0.0061 0.0033 'International Tables Vol C Tables 4.2.6.8 and 6.1.1.4'
O O 0.0106 0.0060 'International Tables Vol C Tables 4.2.6.8 and 6.1.1.4'
F F 0.0171 0.0103 'International Tables Vol C Tables 4.2.6.8 and 6.1.1.4'
S S 0.1246 0.1234 'International Tables Vol C Tables 4.2.6.8 and 6.1.1.4'
Cl Cl 0.1484 0.1585 'International Tables Vol C Tables 4.2.6.8 and 6.1.1.4'
Ir Ir -1.4442 7.9887 'International Tables Vol C Tables 4.2.6.8 and 6.1.1.4'

loop_
_geom_angle_atom_site_label_1
_geom_angle_atom_site_label_2
_geom_angle_atom_site_label_3
_geom_angle
_geom_angle_site_symmetry_1
_geom_angle_site_symmetry_3
N1 Ir1 C13 106.1(3) . .
N1 Ir1 C14 142.5(3) . .
C13 Ir1 C14 40.0(4) . .
N1 Ir1 C17 97.0(4) . .
C13 Ir1 C17 40.1(4) . .
C14 Ir1 C17 67.0(4) . .
N1 Ir1 O1 83.4(3) . .
C13 Ir1 O1 111.9(3) . .
C14 Ir1 O1 95.2(3) . .
C17 Ir1 O1 151.0(4) . .
N1 Ir1 O2 83.7(3) . .
C13 Ir1 O2 166.6(3) . .
C14 Ir1 O2 132.8(3) . .
C17 Ir1 O2 131.2(4) . .
O1 Ir1 O2 77.7(2) . .
N1 Ir1 C16 123.2(4) . .
C13 Ir1 C16 67.9(4) . .
C14 Ir1 C16 67.0(4) . .
C17 Ir1 C16 41.0(4) . .
O1 Ir1 C16 153.1(4) . .
O2 Ir1 C16 99.2(3) . .
N1 Ir1 C15 160.7(4) . .
C13 Ir1 C15 66.2(4) . .
C14 Ir1 C15 39.8(4) . .
C17 Ir1 C15 65.5(5) . .
O1 Ir1 C15 115.8(4) . .
O2 Ir1 C15 101.6(3) . .
C16 Ir1 C15 37.9(4) . .
C23 Ir2 N2 118.3(4) . 2_775
C23 Ir2 C24 39.7(4) . .
N2 Ir2 C24 95.3(4) 2_775 .
C23 Ir2 O4 157.7(4) . .
N2 Ir2 O4 83.9(2) 2_775 .
C24 Ir2 O4 148.6(4) . .
C23 Ir2 C25 65.9(4) . .
N2 Ir2 C25 107.8(4) 2_775 .
C24 Ir2 C25 38.7(4) . .
O4 Ir2 C25 111.7(3) . .
C23 Ir2 O3 102.0(3) . .
N2 Ir2 O3 83.5(3) 2_775 .
C24 Ir2 O3 134.5(4) . .
O4 Ir2 O3 76.7(2) . .
C25 Ir2 O3 166.2(3) . .
C23 Ir2 C26 64.4(4) . .
N2 Ir2 C26 145.5(4) 2_775 .
C24 Ir2 C26 64.5(4) . .
O4 Ir2 C26 99.2(3) . .
C25 Ir2 C26 39.1(4) . .
O3 Ir2 C26 130.8(4) . .
C23 Ir2 C27 37.6(4) . .
N2 Ir2 C27 155.9(4) 2_775 .
C24 Ir2 C27 64.4(4) . .
O4 Ir2 C27 120.3(4) . .
C25 Ir2 C27 65.2(4) . .
O3 Ir2 C27 101.3(3) . .
C26 Ir2 C27 38.4(4) . .
C3 N1 C7 116.1(8) . .
C3 N1 Ir1 122.9(6) . .
C7 N1 Ir1 120.4(6) . .
C12 N2 C8 115.6(8) . .
C12 N2 Ir2 122.1(7) . 2_775
C8 N2 Ir2 122.0(6) . 2_775
C1 O1 Ir1 112.2(6) . .
C2 O2 Ir1 112.6(6) . .
C1 O3 Ir2 112.5(6) . .
C2 O4 Ir2 113.5(5) . .
O6 S1 O5 118.2(9) . .
O6 S1 O7 111.1(9) . .
O5 S1 O7 110.3(9) . .
O6 S1 C33 103.6(9) . .
O5 S1 C33 103.3(13) . .
O7 S1 C33 109.5(12) . .
O3 C1 O1 123.1(9) . .
O3 C1 C2 119.8(8) . .
O1 C1 C2 117.0(8) . .
O2 C2 O4 123.8(8) . .
O2 C2 C1 119.7(8) . .
O4 C2 C1 116.4(8) . .
N1 C3 C4 124.5(9) . .
C5 C4 C3 119.4(9) . .
C4 C5 C6 116.3(8) . .
C4 C5 C10 121.8(9) . .
C6 C5 C10 121.8(8) . .
C7 C6 C5 120.7(9) . .
N1 C7 C6 122.7(9) . .
C9 C8 N2 122.8(9) . .
C8 C9 C10 121.6(10) . .
C9 C10 C11 114.9(9) . .
C9 C10 C5 123.6(9) . .
C11 C10 C5 121.2(8) . .
C12 C11 C10 119.6(9) . .
N2 C12 C11 125.1(9) . .
C14 C13 C17 107.8(9) . .
C14 C13 C18 127.9(10) . .
C17 C13 C18 123.9(11) . .
C14 C13 Ir1 70.1(5) . .
C17 C13 Ir1 70.2(6) . .
C18 C13 Ir1 131.6(7) . .
C19 C14 C13 122.5(10) . .
C19 C14 C15 129.8(11) . .
C13 C14 C15 107.4(9) . .
C19 C14 Ir1 128.3(7) . .
C13 C14 Ir1 69.9(5) . .
C15 C14 Ir1 72.4(6) . .
C16 C15 C14 110.5(10) . .
C16 C15 C20 123.8(11) . .
C14 C15 C20 125.5(11) . .
C16 C15 Ir1 70.6(6) . .
C14 C15 Ir1 67.8(5) . .
C20 C15 Ir1 125.5(8) . .
C15 C16 C21 131.4(12) . .
C15 C16 C17 105.9(9) . .
C21 C16 C17 122.6(12) . .
C15 C16 Ir1 71.5(6) . .
C21 C16 Ir1 122.5(7) . .
C17 C16 Ir1 67.9(5) . .
C13 C17 C22 126.6(12) . .
C13 C17 C16 108.3(10) . .
C22 C17 C16 125.0(12) . .
C13 C17 Ir1 69.7(6) . .
C22 C17 Ir1 123.7(9) . .
C16 C17 Ir1 71.2(5) . .
C27 C23 C24 108.6(9) . .
C27 C23 C28 125.8(12) . .
C24 C23 C28 125.3(12) . .
C27 C23 Ir2 73.5(6) . .
C24 C23 Ir2 70.9(6) . .
C28 C23 Ir2 126.6(7) . .
C25 C24 C23 108.3(10) . .
C25 C24 C29 127.5(12) . .
C23 C24 C29 124.1(12) . .
C25 C24 Ir2 71.6(6) . .
C23 C24 Ir2 69.4(6) . .
C29 C24 Ir2 126.6(8) . .
C24 C25 C26 106.2(10) . .
C24 C25 C30 125.0(11) . .
C26 C25 C30 128.6(10) . .
C24 C25 Ir2 69.7(5) . .
C26 C25 Ir2 70.9(5) . .
C30 C25 Ir2 127.7(8) . .
C27 C26 C25 108.3(9) . .
C27 C26 C31 127.7(11) . .
C25 C26 C31 124.0(11) . .
C27 C26 Ir2 70.9(5) . .
C25 C26 Ir2 70.0(5) . .
C31 C26 Ir2 124.6(8) . .
C23 C27 C26 108.5(10) . .
C23 C27 C32 125.9(11) . .
C26 C27 C32 125.6(11) . .
C23 C27 Ir2 68.9(6) . .
C26 C27 Ir2 70.7(5) . .
C32 C27 Ir2 126.4(8) . .
F2 C33 F1 113(3) . .
F2 C33 F3 112(4) . .
F1 C33 F3 97.6(16) . .
F2 C33 S1 112.3(18) . .
F1 C33 S1 116(3) . .
F3 C33 S1 105.2(18) . .
Cl2 C34 Cl1 94.8(17) . .

loop_
_geom_bond_atom_site_label_1
_geom_bond_atom_site_label_2
_geom_bond_distance
_geom_bond_site_symmetry_2
Ir1 N1 2.124(7) .
Ir1 C13 2.134(10) .
Ir1 C14 2.137(9) .
Ir1 C17 2.141(10) .
Ir1 O1 2.142(6) .
Ir1 O2 2.158(6) .
Ir1 C16 2.188(9) .
Ir1 C15 2.199(11) .
Ir2 C23 2.110(10) .
Ir2 N2 2.117(7) 2_775
Ir2 C24 2.130(11) .
Ir2 O4 2.151(6) .
Ir2 C25 2.155(9) .
Ir2 O3 2.159(6) .
Ir2 C26 2.166(8) .
Ir2 C27 2.169(10) .
N1 C3 1.312(11) .
N1 C7 1.320(10) .
N2 C12 1.283(10) .
N2 C8 1.360(11) .
N2 Ir2 2.117(7) 2_775
O1 C1 1.297(10) .
O2 C2 1.240(10) .
O3 C1 1.242(10) .
O4 C2 1.273(10) .
O5 S1 1.408(10) .
O6 S1 1.390(11) .
O7 S1 1.468(13) .
S1 C33 1.67(3) .
F1 C33 1.31(2) .
F2 C33 1.27(4) .
F3 C33 1.37(2) .
Cl1 C34 1.73(2) .
Cl2 C34 1.70(4) .
C1 C2 1.491(12) .
C3 C4 1.357(12) .
C4 C5 1.344(11) .
C5 C6 1.383(12) .
C5 C10 1.501(12) .
C6 C7 1.340(12) .
C8 C9 1.334(12) .
C9 C10 1.366(12) .
C10 C11 1.391(12) .
C11 C12 1.357(12) .
C13 C14 1.460(14) .
C13 C17 1.464(15) .
C13 C18 1.488(13) .
C14 C19 1.439(14) .
C14 C15 1.477(14) .
C15 C16 1.426(15) .
C15 C20 1.492(15) .
C16 C21 1.454(14) .
C16 C17 1.516(16) .
C17 C22 1.507(16) .
C23 C27 1.381(14) .
C23 C24 1.440(15) .
C23 C28 1.537(14) .
C24 C25 1.421(15) .
C24 C29 1.505(14) .
C25 C26 1.446(14) .
C25 C30 1.488(14) .
C26 C27 1.426(14) .
C26 C31 1.494(14) .
C27 C32 1.539(16) .
